data_2217553
loop_
_publ_author_name
'B\"uy\"ukg\"ung\"or, Orhan'
'\"Ozek, Arzu'
'Senem Karahan'
'Elif Suba\,s\?i'

_publ_section_title
;
 1,4-Bis[2-(1,3-benzothiazol-2-yl)phenoxy]butane
;
_journal_coeditor_code HK2423
_journal_issue 2
_journal_name_full 'Acta Crystallographica Section E'
_journal_page_first o528
_journal_page_last o528
_journal_paper_doi 10.1107/S1600536808002705
_journal_volume 64
_journal_year 2008
_chemical_formula_iupac 'C30 H24 N2 O2 S2'
_chemical_formula_moiety 'C30 H24 N2 O2 S2'
_chemical_formula_sum 'C30 H24 N2 O2 S2'
_chemical_formula_weight 508.63
_chemical_name_systematic
;
1,4-Bis[2-(1,3-benzothiazol-2-yl)phenoxy]butane
;
_space_group_IT_number 14
_symmetry_cell_setting monoclinic
_symmetry_space_group_name_Hall '-P 2ybc'
_symmetry_space_group_name_H-M 'P 1 21/c 1'
_atom_sites_solution_hydrogens geom
_atom_sites_solution_primary direct
_atom_sites_solution_secondary difmap
_audit_creation_method SHELXL-97
_cell_angle_alpha 90.00
_cell_angle_beta 102.522(7)
_cell_angle_gamma 90.00
_cell_formula_units_Z 2
_cell_length_a 14.3251(13)
_cell_length_b 4.8992(3)
_cell_length_c 17.4954(17)
_cell_measurement_reflns_used 14397
_cell_measurement_temperature 296
_cell_measurement_theta_max 27.98
_cell_measurement_theta_min 1.67
_cell_volume 1198.65(18)
_computing_cell_refinement 'X-AREA (Stoe & Cie, 2002)'
_computing_data_collection 'X-AREA (Stoe & Cie, 2002)'
_computing_data_reduction 'X-RED32 (Stoe & Cie, 2002)'
_computing_molecular_graphics 'ORTEP-3 for Windows (Farrugia, 1997)'
_computing_publication_material 'WinGX (Farrugia, 1999)'
_computing_structure_refinement 'SHELXL97 (Sheldrick, 2008)'
_computing_structure_solution 'SHELXS97 (Sheldrick, 2008)'
_diffrn_ambient_temperature 296
_diffrn_detector_area_resol_mean 6.67
_diffrn_measured_fraction_theta_full 0.996
_diffrn_measured_fraction_theta_max 0.996
_diffrn_measurement_device_type 'Stoe IPDSII'
_diffrn_measurement_method \w
_diffrn_radiation_monochromator graphite
_diffrn_radiation_source 'fine-focus sealed tube'
_diffrn_radiation_type MoK\a
_diffrn_radiation_wavelength 0.71073
_diffrn_reflns_av_R_equivalents 0.0749
_diffrn_reflns_av_sigmaI/netI 0.0574
_diffrn_reflns_limit_h_max 17
_diffrn_reflns_limit_h_min -16
_diffrn_reflns_limit_k_max 6
_diffrn_reflns_limit_k_min -6
_diffrn_reflns_limit_l_max 21
_diffrn_reflns_limit_l_min -21
_diffrn_reflns_number 14397
_diffrn_reflns_theta_full 26.00
_diffrn_reflns_theta_max 26.00
_diffrn_reflns_theta_min 2.38
_diffrn_standards_number 0
_exptl_absorpt_coefficient_mu 0.255
_exptl_absorpt_correction_T_max 0.9362
_exptl_absorpt_correction_T_min 0.4415
_exptl_absorpt_correction_type integration
_exptl_absorpt_process_details '(X-RED32; Stoe & Cie, 2002)'
_exptl_crystal_colour colorless
_exptl_crystal_density_diffrn 1.409
_exptl_crystal_density_method 'not measured'
_exptl_crystal_description 'thin long plate'
_exptl_crystal_F_000 532
_exptl_crystal_size_max 0.800
_exptl_crystal_size_mid 0.357
_exptl_crystal_size_min 0.080
_refine_diff_density_max 0.142
_refine_diff_density_min -0.193
_refine_ls_extinction_method none
_refine_ls_goodness_of_fit_ref 0.844
_refine_ls_hydrogen_treatment constr
_refine_ls_matrix_type full
_refine_ls_number_parameters 163
_refine_ls_number_reflns 2339
_refine_ls_number_restraints 0
_refine_ls_restrained_S_all 0.844
_refine_ls_R_factor_all 0.0677
_refine_ls_R_factor_gt 0.0343
_refine_ls_shift/su_max 0.001
_refine_ls_shift/su_mean 0.000
_refine_ls_structure_factor_coef Fsqd
_refine_ls_weighting_details 'calc w=1/[\s^2^(Fo^2^)+(0.0302P)^2^] where P=(Fo^2^+2Fc^2^)/3'
_refine_ls_weighting_scheme calc
_refine_ls_wR_factor_gt 0.0629
_refine_ls_wR_factor_ref 0.0686
_reflns_number_gt 1456
_reflns_number_total 2339
_reflns_threshold_expression I>2\s(I)
_cod_data_source_file hk2423.cif
_cod_data_source_block I
_cod_original_sg_symbol_H-M 'P 21/c'
_cod_database_code 2217553
_cod_database_fobs_code 2217553

loop_
_symmetry_equiv_pos_as_xyz
'x, y, z'
'-x, y+1/2, -z+1/2'
'-x, -y, -z'
'x, -y-1/2, z-1/2'

loop_
_atom_site_type_symbol
_atom_site_label
_atom_site_fract_x
_atom_site_fract_y
_atom_site_fract_z
_atom_site_U_iso_or_equiv
_atom_site_adp_type
_atom_site_calc_flag
_atom_site_refinement_flags
_atom_site_occupancy
S S1 0.15719(4) 0.95193(10) 0.66141(3) 0.05013(15) Uani d . 1
O O1 0.18060(9) 0.6078(3) 0.54404(7) 0.0548(4) Uani d . 1
N N1 0.33188(11) 1.0657(3) 0.72790(8) 0.0474(4) Uani d . 1
C C1 0.17643(14) 1.1896(4) 0.73578(10) 0.0449(5) Uani d . 1
C C2 0.11011(15) 1.3333(4) 0.76826(11) 0.0558(5) Uani d . 1
H H2 0.0448 1.3057 0.7506 0.067 Uiso calc R 1
C C3 0.14437(17) 1.5159(4) 0.82685(12) 0.0610(6) Uani d . 1
H H3 0.1015 1.6124 0.8495 0.073 Uiso calc R 1
C C4 0.24200(17) 1.5602(4) 0.85322(11) 0.0593(5) Uani d . 1
H H4 0.2634 1.6883 0.8923 0.071 Uiso calc R 1
C C5 0.30670(15) 1.4168(4) 0.82207(11) 0.0546(5) Uani d . 1
H H5 0.3719 1.4453 0.8402 0.066 Uiso calc R 1
C C6 0.27417(14) 1.2284(4) 0.76311(10) 0.0454(5) Uani d . 1
C C7 0.28134(13) 0.9108(4) 0.67424(10) 0.0420(4) Uani d . 1
C C8 0.32640(13) 0.7109(4) 0.63100(10) 0.0421(4) Uani d . 1
C C9 0.42400(14) 0.6654(4) 0.65603(11) 0.0524(5) Uani d . 1
H H9 0.4582 0.7634 0.6985 0.063 Uiso calc R 1
C C10 0.47127(14) 0.4785(4) 0.61944(12) 0.0596(6) Uani d . 1
H H10 0.5365 0.4496 0.6375 0.071 Uiso calc R 1
C C11 0.42174(16) 0.3352(4) 0.55621(12) 0.0599(6) Uani d . 1
H H11 0.4537 0.2111 0.5308 0.072 Uiso calc R 1
C C12 0.32498(16) 0.3741(4) 0.53009(11) 0.0545(5) Uani d . 1
H H12 0.2917 0.2754 0.4874 0.065 Uiso calc R 1
C C13 0.27700(13) 0.5594(4) 0.56711(10) 0.0453(4) Uani d . 1
C C14 0.12712(14) 0.4466(4) 0.48140(10) 0.0518(5) Uani d . 1
H H14A 0.1321 0.2546 0.4953 0.062 Uiso calc R 1
H H14B 0.1517 0.4722 0.4344 0.062 Uiso calc R 1
C C15 0.02453(14) 0.5376(4) 0.46736(11) 0.0556(5) Uani d . 1
H H15A -0.0104 0.4565 0.4190 0.067 Uiso calc R 1
H H15B 0.0221 0.7342 0.4607 0.067 Uiso calc R 1

loop_
_atom_site_aniso_label
_atom_site_aniso_U_11
_atom_site_aniso_U_22
_atom_site_aniso_U_33
_atom_site_aniso_U_12
_atom_site_aniso_U_13
_atom_site_aniso_U_23
S1 0.0431(3) 0.0516(3) 0.0532(3) -0.0016(3) 0.0050(2) -0.0062(2)
O1 0.0427(8) 0.0624(9) 0.0539(8) 0.0000(6) -0.0010(6) -0.0175(7)
N1 0.0471(10) 0.0445(9) 0.0480(9) -0.0022(8) 0.0044(7) -0.0040(8)
C1 0.0494(13) 0.0390(11) 0.0462(11) -0.0003(9) 0.0103(9) 0.0044(8)
C2 0.0520(13) 0.0539(13) 0.0614(13) 0.0044(10) 0.0122(10) -0.0004(10)
C3 0.0730(16) 0.0560(14) 0.0575(12) 0.0126(11) 0.0215(10) -0.0008(10)
C4 0.0809(17) 0.0459(11) 0.0496(11) 0.0013(12) 0.0104(11) -0.0067(10)
C5 0.0599(14) 0.0488(12) 0.0516(11) -0.0042(10) 0.0041(9) -0.0043(10)
C6 0.0525(13) 0.0387(11) 0.0426(10) -0.0012(9) 0.0053(9) 0.0018(8)
C7 0.0425(11) 0.0426(11) 0.0392(9) -0.0024(9) 0.0053(8) 0.0031(8)
C8 0.0421(12) 0.0410(11) 0.0421(10) -0.0013(9) 0.0065(8) 0.0019(8)
C9 0.0444(12) 0.0537(12) 0.0557(12) -0.0011(10) 0.0034(9) -0.0036(9)
C10 0.0443(12) 0.0659(15) 0.0670(13) 0.0061(11) 0.0087(10) -0.0047(11)
C11 0.0583(15) 0.0610(14) 0.0635(13) 0.0095(11) 0.0197(11) -0.0063(11)
C12 0.0565(14) 0.0574(13) 0.0483(11) -0.0001(10) 0.0087(9) -0.0087(9)
C13 0.0425(12) 0.0474(11) 0.0446(10) 0.0007(9) 0.0060(8) 0.0021(9)
C14 0.0518(12) 0.0559(12) 0.0440(10) -0.0085(10) 0.0024(8) -0.0065(9)
C15 0.0510(13) 0.0652(13) 0.0452(11) -0.0105(10) -0.0012(8) 0.0023(10)

loop_
_atom_type_symbol
_atom_type_description
_atom_type_scat_dispersion_real
_atom_type_scat_dispersion_imag
_atom_type_scat_source
C C 0.0033 0.0016 'International Tables Vol C Tables 4.2.6.8 and 6.1.1.4'
H H 0.0000 0.0000 'International Tables Vol C Tables 4.2.6.8 and 6.1.1.4'
N N 0.0061 0.0033 'International Tables Vol C Tables 4.2.6.8 and 6.1.1.4'
O O 0.0106 0.0060 'International Tables Vol C Tables 4.2.6.8 and 6.1.1.4'
S S 0.1246 0.1234 'International Tables Vol C Tables 4.2.6.8 and 6.1.1.4'

loop_
_geom_angle_atom_site_label_1
_geom_angle_atom_site_label_2
_geom_angle_atom_site_label_3
_geom_angle_site_symmetry_1
_geom_angle_site_symmetry_3
_geom_angle
C6 C1 C2 . . 120.89(18)
C6 C1 S1 . . 109.65(14)
C2 C1 S1 . . 129.46(16)
C3 C2 C1 . . 117.9(2)
C3 C2 H2 . . 121.0
C1 C2 H2 . . 121.0
C2 C3 C4 . . 121.45(19)
C2 C3 H3 . . 119.3
C4 C3 H3 . . 119.3
C5 C4 C3 . . 120.5(2)
C5 C4 H4 . . 119.8
C3 C4 H4 . . 119.8
C4 C5 C6 . . 119.4(2)
C4 C5 H5 . . 120.3
C6 C5 H5 . . 120.3
N1 C6 C5 . . 125.23(18)
N1 C6 C1 . . 114.94(16)
C5 C6 C1 . . 119.82(18)
N1 C7 C8 . . 121.55(17)
N1 C7 S1 . . 114.57(13)
C8 C7 S1 . . 123.83(13)
C9 C8 C13 . . 117.81(17)
C9 C8 C7 . . 117.97(16)
C13 C8 C7 . . 124.20(17)
C10 C9 C8 . . 121.54(18)
C10 C9 H9 . . 119.2
C8 C9 H9 . . 119.2
C11 C10 C9 . . 119.68(19)
C11 C10 H10 . . 120.2
C9 C10 H10 . . 120.2
C10 C11 C12 . . 120.33(19)
C10 C11 H11 . . 119.8
C12 C11 H11 . . 119.8
C11 C12 C13 . . 120.22(19)
C11 C12 H12 . . 119.9
C13 C12 H12 . . 119.9
O1 C13 C12 . . 123.13(17)
O1 C13 C8 . . 116.46(16)
C12 C13 C8 . . 120.41(18)
O1 C14 C15 . . 107.66(15)
O1 C14 H14A . . 110.2
C15 C14 H14A . . 110.2
O1 C14 H14B . . 110.2
C15 C14 H14B . . 110.2
H14A C14 H14B . . 108.5
C14 C15 C15 . 3_566 113.7(2)
C14 C15 H15A . . 108.8
C15 C15 H15A 3_566 . 108.8
C14 C15 H15B . . 108.8
C15 C15 H15B 3_566 . 108.8
H15A C15 H15B . . 107.7
C7 N1 C6 . . 111.40(16)
C13 O1 C14 . . 117.86(14)
C1 S1 C7 . . 89.39(9)

loop_
_geom_bond_atom_site_label_1
_geom_bond_atom_site_label_2
_geom_bond_site_symmetry_2
_geom_bond_distance
C1 S1 . 1.7231(19)
C1 C2 . 1.398(3)
C1 C6 . 1.391(3)
C2 C3 . 1.369(3)
C2 H2 . 0.9300
C3 C4 . 1.391(3)
C3 H3 . 0.9300
C4 C5 . 1.367(3)
C4 H4 . 0.9300
C5 C6 . 1.387(3)
C5 H5 . 0.9300
C6 N1 . 1.385(2)
C7 S1 . 1.7552(18)
C7 N1 . 1.299(2)
C7 C8 . 1.469(2)
C8 C9 . 1.390(3)
C8 C13 . 1.399(2)
C9 C10 . 1.376(3)
C9 H9 . 0.9300
C10 C11 . 1.371(3)
C10 H10 . 0.9300
C11 C12 . 1.375(3)
C11 H11 . 0.9300
C12 C13 . 1.382(3)
C12 H12 . 0.9300
C13 O1 . 1.373(2)
C14 O1 . 1.431(2)
C14 C15 . 1.504(3)
C14 H14A . 0.9700
C14 H14B . 0.9700
C15 C15 3_566 1.511(4)
C15 H15A . 0.9700
C15 H15B . 0.9700

loop_
_geom_torsion_atom_site_label_1
_geom_torsion_atom_site_label_2
_geom_torsion_atom_site_label_3
_geom_torsion_atom_site_label_4
_geom_torsion_site_symmetry_4
_geom_torsion
C6 C1 C2 C3 . 0.9(3)
S1 C1 C2 C3 . -179.08(15)
C1 C2 C3 C4 . 0.5(3)
C2 C3 C4 C5 . -1.4(3)
C3 C4 C5 C6 . 0.8(3)
C4 C5 C6 N1 . -178.41(18)
C4 C5 C6 C1 . 0.7(3)
C2 C1 C6 N1 . 177.62(16)
S1 C1 C6 N1 . -2.4(2)
C2 C1 C6 C5 . -1.6(3)
S1 C1 C6 C5 . 178.43(14)
N1 C7 C8 C9 . 8.4(3)
S1 C7 C8 C9 . -168.92(14)
N1 C7 C8 C13 . -172.87(18)
S1 C7 C8 C13 . 9.8(2)
C13 C8 C9 C10 . 0.2(3)
C7 C8 C9 C10 . 179.00(18)
C8 C9 C10 C11 . 0.8(3)
C9 C10 C11 C12 . -1.1(3)
C10 C11 C12 C13 . 0.4(3)
C11 C12 C13 O1 . -179.97(18)
C11 C12 C13 C8 . 0.6(3)
C9 C8 C13 O1 . 179.64(16)
C7 C8 C13 O1 . 0.9(3)
C9 C8 C13 C12 . -0.9(3)
C7 C8 C13 C12 . -179.58(17)
O1 C14 C15 C15 3_566 -69.4(3)
C8 C7 N1 C6 . -177.23(15)
S1 C7 N1 C6 . 0.4(2)
C5 C6 N1 C7 . -179.52(17)
C1 C6 N1 C7 . 1.3(2)
C12 C13 O1 C14 . 3.6(3)
C8 C13 O1 C14 . -176.95(16)
C15 C14 O1 C13 . 179.99(15)
C6 C1 S1 C7 . 2.04(14)
C2 C1 S1 C7 . -177.94(18)
N1 C7 S1 C1 . -1.44(14)
C8 C7 S1 C1 . 176.08(15)
